data_7036398
loop_
_publ_author_name
'Dong, Yayu'
'Xu, Xiao'
'Zhou, Guangpeng'
'Miao, Hao'
'Hu, GongHao'
'Xu, Yan'

_publ_section_title
;
 Three novel polyoxoanion-supported compounds: confinement of
 polyoxoanions in Ni-containing rigid concave surfaces with enhanced NLO
 properties.
;
_journal_issue 42
_journal_name_full 'Dalton transactions (Cambridge, England : 2003)'
_journal_page_first 18347
_journal_page_last 18353
_journal_paper_doi 10.1039/c5dt02710a
_journal_volume 44
_journal_year 2015
_chemical_formula_sum 'C48 H60 Mo8 N14 Ni2 O35'
_chemical_formula_weight 2278.04
_space_group_crystal_system triclinic
_space_group_IT_number 2
_space_group_name_Hall '-P 1'
_space_group_name_H-M_alt 'P -1'
_symmetry_space_group_name_Hall '-P 1'
_symmetry_space_group_name_H-M 'P -1'
_atom_sites_solution_hydrogens mixed
_audit_creation_method SHELXL-2014/7
_audit_update_record
;
2015-09-01 deposited with the CCDC.
2015-09-02 downloaded from the CCDC.
;
_cell_angle_alpha 91.471(9)
_cell_angle_beta 104.183(9)
_cell_angle_gamma 110.064(8)
_cell_formula_units_Z 1
_cell_length_a 10.787(8)
_cell_length_b 12.279(9)
_cell_length_c 15.855(11)
_cell_measurement_reflns_used 2027
_cell_measurement_temperature 296(2)
_cell_measurement_theta_max 23.76
_cell_measurement_theta_min 2.15
_cell_volume 1899(2)
_computing_cell_refinement 'SAINT (Bruker, 2005)'
_computing_data_collection 'APEX2 (Bruker, 2005)'
_computing_structure_refinement 'SHELXL-2014/7 (Sheldrick, 2014)'
_diffrn_ambient_temperature 296(2)
_diffrn_measured_fraction_theta_full 0.989
_diffrn_measured_fraction_theta_max 0.989
_diffrn_measurement_device_type 'Bruker Apex2 CCD'
_diffrn_measurement_method '\w scans'
_diffrn_radiation_type MoK\a
_diffrn_radiation_wavelength 0.71073
_diffrn_reflns_av_R_equivalents 0.0451
_diffrn_reflns_av_unetI/netI 0.0745
_diffrn_reflns_laue_measured_fraction_full 0.989
_diffrn_reflns_laue_measured_fraction_max 0.989
_diffrn_reflns_limit_h_max 12
_diffrn_reflns_limit_h_min -12
_diffrn_reflns_limit_k_max 14
_diffrn_reflns_limit_k_min -13
_diffrn_reflns_limit_l_max 18
_diffrn_reflns_limit_l_min -18
_diffrn_reflns_number 13583
_diffrn_reflns_point_group_measured_fraction_full 0.989
_diffrn_reflns_point_group_measured_fraction_max 0.989
_diffrn_reflns_theta_full 24.999
_diffrn_reflns_theta_max 24.999
_diffrn_reflns_theta_min 1.334
_exptl_absorpt_coefficient_mu 1.851
_exptl_absorpt_correction_T_max 0.8166
_exptl_absorpt_correction_T_min 0.7782
_exptl_absorpt_correction_type multi-scan
_exptl_absorpt_process_details '(SADABS; Sheldrick, 2003)'
_exptl_crystal_colour Green
_exptl_crystal_density_diffrn 1.992
_exptl_crystal_description strip
_exptl_crystal_F_000 1118
_exptl_crystal_size_max 0.150
_exptl_crystal_size_mid 0.130
_exptl_crystal_size_min 0.120
_refine_diff_density_max 0.840
_refine_diff_density_min -0.612
_refine_diff_density_rms 0.155
_refine_ls_extinction_method none
_refine_ls_goodness_of_fit_ref 1.010
_refine_ls_hydrogen_treatment constr
_refine_ls_matrix_type full
_refine_ls_number_parameters 505
_refine_ls_number_reflns 6620
_refine_ls_number_restraints 50
_refine_ls_restrained_S_all 1.024
_refine_ls_R_factor_all 0.0734
_refine_ls_R_factor_gt 0.0468
_refine_ls_shift/su_max 0.010
_refine_ls_shift/su_mean 0.000
_refine_ls_structure_factor_coef Fsqd
_refine_ls_weighting_details 'w=1/[\s^2^(Fo^2^)+(0.0630P)^2^] where P=(Fo^2^+2Fc^2^)/3'
_refine_ls_weighting_scheme calc
_refine_ls_wR_factor_gt 0.1164
_refine_ls_wR_factor_ref 0.1338
_reflns_Friedel_coverage 0.000
_reflns_number_gt 4590
_reflns_number_total 6620
_reflns_threshold_expression 'I > 2\s(I)'
_cod_data_source_file c5dt02710a2.cif
_cod_data_source_block 3
_cod_depositor_comments 'Adding full bibliography for 7036396--7036398.cif.'
_cod_database_code 7036398
_shelx_shelxl_version_number 2014/7
_shelx_space_group_comment
;
The symmetry employed for this shelxl refinement is uniquely defined
by the following loop, which should always be used as a source of
symmetry information in preference to the above space-group names.
They are only intended as comments.
;
_shelx_estimated_absorpt_t_min 0.769
_shelx_estimated_absorpt_t_max 0.808

loop_
_space_group_symop_operation_xyz
'x, y, z'
'-x, -y, -z'

loop_
_atom_site_label
_atom_site_type_symbol
_atom_site_fract_x
_atom_site_fract_y
_atom_site_fract_z
_atom_site_U_iso_or_equiv
_atom_site_adp_type
_atom_site_occupancy
_atom_site_site_symmetry_order
_atom_site_calc_flag
_atom_site_refinement_flags_posn
_atom_site_refinement_flags_adp
_atom_site_refinement_flags_occupancy
_atom_site_disorder_assembly
_atom_site_disorder_group
Mo1 Mo 0.33816(4) 1.00797(4) 0.51162(3) 0.02361(12) Uani 1 1 d . . . . .
Mo2 Mo 0.42493(4) 0.75477(4) 0.50308(3) 0.02394(12) Uani 1 1 d . . . . .
Mo3 Mo 0.34380(4) 0.90273(4) 0.32793(3) 0.02428(12) Uani 1 1 d . . . . .
Mo4 Mo 0.58681(5) 1.13421(4) 0.30896(3) 0.03036(13) Uani 1 1 d . . . . .
Ni1 Ni 0.18709(6) 0.58723(5) 0.29569(4) 0.02466(17) Uani 1 1 d . . . . .
O1 O 0.2924(3) 0.8649(3) 0.4389(2) 0.0249(9) Uani 1 1 d . . . . .
O2 O 0.2262(4) 0.9605(3) 0.2819(3) 0.0390(11) Uani 1 1 d . . . . .
O3 O 0.2187(3) 1.0590(3) 0.4591(2) 0.0363(11) Uani 1 1 d . . . . .
O4 O 0.5512(4) 0.7115(3) 0.5583(2) 0.0387(11) Uani 1 1 d . . . . .
O5 O 0.3156(4) 0.6357(3) 0.4306(2) 0.0340(10) Uani 1 1 d . U . . .
O6 O 0.5175(3) 0.8503(3) 0.4241(2) 0.0232(9) Uani 1 1 d . . . . .
O7 O 0.4650(4) 1.1868(3) 0.2604(3) 0.0458(12) Uani 1 1 d . . . . .
O8 O 0.3281(3) 0.7502(3) 0.5897(2) 0.0324(10) Uani 1 1 d . . . . .
O9 O 0.2727(3) 0.7588(3) 0.2819(2) 0.0303(10) Uani 1 1 d . . . . .
O10 O 0.2816(3) 0.9478(3) 0.6005(2) 0.0288(9) Uani 1 1 d . . . . .
O11 O 0.4834(3) 0.9707(3) 0.2733(2) 0.0313(10) Uani 1 1 d . . . . .
O12 O 0.5230(3) 0.9433(3) 0.5739(2) 0.0227(9) Uani 1 1 d . . . . .
N1 N -0.1228(4) 0.4071(4) 0.0856(3) 0.0439(15) Uani 1 1 d . . . . .
H1B H -0.1828 0.3393 0.0635 0.053 Uiso 1 1 calc DR U . . .
N2 N 0.0552(4) 0.5422(4) 0.1757(3) 0.0314(12) Uani 1 1 d . . . . .
N3 N 0.4214(4) 0.4036(4) 0.2529(3) 0.0393(13) Uani 1 1 d . . . . .
H3B H 0.4319 0.3375 0.2569 0.047 Uiso 1 1 calc R U . . .
N4 N 0.3370(4) 0.5418(3) 0.2642(3) 0.0281(12) Uani 1 1 d . . . . .
N5 N 0.0292(4) 0.5793(3) 0.3502(3) 0.0290(12) Uani 1 1 d . . . . .
N6 N -0.1389(4) 0.4618(4) 0.3978(3) 0.0366(13) Uani 1 1 d . . . . .
H6B H -0.1890 0.3991 0.4138 0.044 Uiso 1 1 calc R U . . .
N7 N 0.1065(4) 0.3985(3) 0.3014(3) 0.0314(13) Uani 1 1 d . . . . .
C1 C 0.6567(7) 0.6194(7) 0.1529(5) 0.071(2) Uani 1 1 d . . . . .
H1A H 0.7305 0.6349 0.1289 0.085 Uiso 1 1 calc R U . . .
C2 C 0.6005(7) 0.7066(6) 0.1598(5) 0.065(2) Uani 1 1 d . . . . .
H2A H 0.6372 0.7773 0.1389 0.078 Uiso 1 1 calc R U . . .
C3 C 0.4941(6) 0.6904(5) 0.1962(4) 0.0482(19) Uani 1 1 d . . . . .
H3A H 0.4584 0.7487 0.2010 0.058 Uiso 1 1 calc R U . . .
C4 C 0.4422(5) 0.5841(5) 0.2254(4) 0.0341(15) Uani 1 1 d . . . . .
C5 C 0.4971(6) 0.4971(5) 0.2178(4) 0.0409(17) Uani 1 1 d . . . . .
C6 C 0.6045(6) 0.5122(6) 0.1810(4) 0.058(2) Uani 1 1 d . . . . .
H6A H 0.6394 0.4536 0.1756 0.070 Uiso 1 1 calc R U . . .
C7 C -0.1746(7) 0.6520(6) -0.0293(4) 0.058(2) Uani 1 1 d . . . . .
H7A H -0.2296 0.6739 -0.0754 0.069 Uiso 1 1 calc R U . . .
C8 C -0.0633(7) 0.7359(6) 0.0267(4) 0.058(2) Uani 1 1 d . . . . .
H8A H -0.0439 0.8134 0.0164 0.070 Uiso 1 1 calc R U . . .
C9 C 0.0213(6) 0.7110(5) 0.0976(4) 0.0405(16) Uani 1 1 d . . . . .
H9A H 0.0962 0.7693 0.1351 0.049 Uiso 1 1 calc R U . . .
C10 C -0.0110(5) 0.5963(5) 0.1096(3) 0.0309(14) Uani 1 1 d . . . . .
C11 C -0.1185(6) 0.5104(5) 0.0530(4) 0.0385(16) Uani 1 1 d . . . . .
C12 C -0.2059(6) 0.5365(6) -0.0186(4) 0.055(2) Uani 1 1 d . . . . .
H12A H -0.2807 0.4785 -0.0564 0.066 Uiso 1 1 calc R U . . .
C13 C -0.1483(6) 0.7885(5) 0.3726(5) 0.053(2) Uani 1 1 d . . . . .
H13A H -0.1462 0.8640 0.3655 0.063 Uiso 1 1 calc R U . . .
O13 O 0.7021(4) 1.1719(3) 0.2496(3) 0.0525(13) Uani 1 1 d . . . . .
C14 C -0.2511(6) 0.7126(5) 0.4023(4) 0.0504(19) Uani 1 1 d . . . . .
H14A H -0.3156 0.7396 0.4156 0.061 Uiso 1 1 calc R U . . .
C15 C -0.2633(5) 0.6016(5) 0.4130(4) 0.0383(16) Uani 1 1 d . . . . .
H15A H -0.3352 0.5512 0.4317 0.046 Uiso 1 1 calc R U . . .
C16 C -0.1626(5) 0.5667(4) 0.3947(4) 0.0312(15) Uani 1 1 d . . . . .
C17 C -0.0521(5) 0.6412(4) 0.3645(4) 0.0303(14) Uani 1 1 d . . . . .
C18 C -0.0470(6) 0.7540(4) 0.3529(4) 0.0401(17) Uani 1 1 d . . . . .
H18A H 0.0221 0.8054 0.3326 0.048 Uiso 1 1 calc R U . . .
C19 C 0.2271(6) 0.3609(4) 0.3242(4) 0.0393(17) Uani 1 1 d . . . . .
H19A H 0.2002 0.2790 0.3034 0.047 Uiso 1 1 calc R U . . .
H19B H 0.2665 0.3724 0.3871 0.047 Uiso 1 1 calc R U . . .
C20 C 0.3278(5) 0.4353(4) 0.2799(3) 0.0280(14) Uani 1 1 d . . . . .
C21 C -0.0163(5) 0.4299(4) 0.1586(4) 0.0325(15) Uani 1 1 d . . . . .
C22 C 0.0150(6) 0.3412(4) 0.2131(4) 0.0389(17) Uani 1 1 d . . . . .
H22A H 0.0596 0.3007 0.1846 0.047 Uiso 1 1 calc R U . . .
H22B H -0.0695 0.2841 0.2193 0.047 Uiso 1 1 calc R U . . .
C23 C -0.0248(5) 0.4740(4) 0.3718(4) 0.0300(14) Uani 1 1 d . . . . .
C24 C 0.0308(5) 0.3795(4) 0.3689(4) 0.0389(16) Uani 1 1 d . . . . .
H24A H 0.0916 0.3807 0.4255 0.047 Uiso 1 1 calc R U . . .
H24B H -0.0434 0.3041 0.3545 0.047 Uiso 1 1 calc R U . . .
O1W O -0.0169(6) 0.0992(4) 0.3431(4) 0.104(2) Uani 1 1 d . U . . .
H1WA H -0.1015 0.0770 0.3412 0.156 Uiso 1 1 d R U . . .
H1WB H -0.0036 0.0782 0.2952 0.156 Uiso 1 1 d R U . . .
O2W O -0.3134(9) 0.1727(5) 0.0355(5) 0.196(4) Uani 1 1 d . U . . .
H2WA H -0.2543 0.1609 0.0096 0.294 Uiso 1 1 d DR U . . .
H2WB H -0.3462 0.0985 0.0475 0.294 Uiso 1 1 d R U . . .
O3W O -0.1561(10) 0.8992(8) -0.1400(7) 0.284(6) Uani 1 1 d D U . . .
H3WA H -0.1544 0.9048 -0.1982 0.427 Uiso 1 1 d R U . . .
H3WB H -0.1794 0.9662 -0.1457 0.427 Uiso 1 1 d R U . . .
O7W O -0.510(3) 0.032(2) -0.0838(17) 0.128(9) Uani 0.25 1 d . U P . .
O4W O 0.1211(19) 0.9702(13) -0.1359(12) 0.181(7) Uani 0.5 1 d . U P A 1
O5W O 0.2259(18) 1.0320(15) -0.0099(13) 0.199(7) Uani 0.5 1 d . U P B 2
O6W O 0.0702(17) 1.018(2) -0.1848(14) 0.127(9) Uani 0.25 1 d D U P C 3

loop_
_atom_site_aniso_label
_atom_site_aniso_U_11
_atom_site_aniso_U_22
_atom_site_aniso_U_33
_atom_site_aniso_U_23
_atom_site_aniso_U_13
_atom_site_aniso_U_12
Mo1 0.0192(2) 0.0189(2) 0.0336(2) 0.00351(19) 0.00835(18) 0.00711(16)
Mo2 0.0241(2) 0.0166(2) 0.0303(2) 0.00595(18) 0.00669(19) 0.00655(16)
Mo3 0.0243(2) 0.0164(2) 0.0296(2) 0.00481(18) 0.00594(18) 0.00498(16)
Mo4 0.0345(2) 0.0206(2) 0.0329(3) 0.0076(2) 0.0118(2) 0.00388(19)
Ni1 0.0226(3) 0.0186(3) 0.0321(4) 0.0038(3) 0.0073(3) 0.0067(2)
O1 0.0238(16) 0.0168(16) 0.0345(19) 0.0092(15) 0.0101(14) 0.0057(13)
O2 0.038(2) 0.0332(19) 0.044(2) 0.0093(18) 0.0034(18) 0.0153(15)
O3 0.0278(18) 0.0312(19) 0.048(2) 0.0026(18) 0.0050(17) 0.0122(14)
O4 0.041(2) 0.0310(19) 0.041(2) 0.0102(17) 0.0011(18) 0.0163(15)
O5 0.0381(19) 0.0243(17) 0.037(2) 0.0054(16) 0.0091(16) 0.0088(14)
O6 0.0225(16) 0.0193(16) 0.0312(18) 0.0059(14) 0.0100(14) 0.0096(12)
O7 0.062(3) 0.0228(19) 0.043(2) 0.0081(18) 0.002(2) 0.0120(17)
O8 0.0354(19) 0.0201(17) 0.035(2) 0.0065(16) 0.0148(16) -0.0022(15)
O9 0.0293(18) 0.0210(17) 0.037(2) 0.0052(16) 0.0054(16) 0.0075(14)
O10 0.0246(16) 0.0287(18) 0.036(2) 0.0058(16) 0.0119(15) 0.0110(13)
O11 0.0323(18) 0.0253(18) 0.034(2) 0.0067(16) 0.0129(16) 0.0053(15)
O12 0.0187(16) 0.0133(15) 0.0332(19) 0.0014(14) 0.0056(14) 0.0034(12)
N1 0.035(3) 0.038(3) 0.044(3) -0.012(2) -0.001(2) 0.005(2)
N2 0.036(2) 0.029(2) 0.029(2) 0.0035(19) 0.0068(19) 0.0130(18)
N3 0.043(2) 0.033(2) 0.057(3) 0.009(2) 0.016(2) 0.0314(17)
N4 0.025(2) 0.024(2) 0.036(2) 0.0003(19) 0.0096(18) 0.0081(16)
N5 0.023(2) 0.023(2) 0.044(3) 0.0066(19) 0.0122(19) 0.0092(16)
N6 0.036(2) 0.029(2) 0.042(3) 0.005(2) 0.017(2) 0.0037(19)
N7 0.032(2) 0.022(2) 0.034(3) 0.001(2) 0.004(2) 0.0046(18)
C1 0.066(4) 0.097(5) 0.077(5) 0.020(4) 0.046(3) 0.042(3)
C2 0.068(4) 0.060(4) 0.081(5) 0.024(4) 0.045(3) 0.023(3)
C3 0.055(4) 0.042(3) 0.051(4) 0.014(3) 0.026(3) 0.013(3)
C4 0.039(3) 0.030(3) 0.032(3) 0.007(2) 0.007(2) 0.012(2)
C5 0.042(3) 0.041(3) 0.042(3) 0.004(3) 0.013(3) 0.018(2)
C6 0.063(4) 0.057(4) 0.072(4) 0.004(3) 0.032(3) 0.035(3)
C7 0.071(4) 0.079(4) 0.043(4) 0.023(3) 0.014(3) 0.051(3)
C8 0.061(4) 0.065(4) 0.055(4) 0.020(3) 0.012(3) 0.032(3)
C9 0.044(3) 0.042(3) 0.046(3) 0.018(3) 0.018(3) 0.022(2)
C10 0.028(2) 0.044(3) 0.024(3) 0.000(2) 0.006(2) 0.019(2)
C11 0.039(3) 0.041(3) 0.040(3) 0.002(3) 0.013(3) 0.020(2)
C12 0.047(3) 0.086(4) 0.032(3) -0.001(3) 0.000(3) 0.033(3)
C13 0.050(3) 0.027(3) 0.090(5) 0.007(3) 0.023(3) 0.021(2)
O13 0.061(2) 0.042(2) 0.047(2) 0.008(2) 0.0332(19) -0.005(2)
C14 0.041(3) 0.049(3) 0.069(4) -0.002(3) 0.019(3) 0.022(2)
C15 0.028(3) 0.040(3) 0.050(3) 0.002(3) 0.017(2) 0.013(2)
C16 0.025(3) 0.022(3) 0.043(3) -0.006(2) 0.011(2) 0.004(2)
C17 0.028(3) 0.024(3) 0.038(3) -0.001(2) 0.009(2) 0.009(2)
C18 0.037(3) 0.022(3) 0.059(4) 0.009(3) 0.017(3) 0.005(2)
C19 0.047(3) 0.022(3) 0.045(3) 0.009(3) 0.003(3) 0.015(2)
C20 0.021(2) 0.033(3) 0.032(3) 0.002(2) 0.006(2) 0.013(2)
C21 0.029(3) 0.027(3) 0.038(3) -0.001(2) 0.007(2) 0.008(2)
C22 0.037(3) 0.022(3) 0.050(4) 0.005(3) 0.010(3) 0.003(2)
C23 0.023(2) 0.028(3) 0.040(3) 0.007(2) 0.012(2) 0.007(2)
C24 0.045(3) 0.024(3) 0.053(3) 0.014(3) 0.027(3) 0.008(2)
O1W 0.087(3) 0.091(4) 0.143(5) 0.035(4) 0.030(3) 0.042(3)
O2W 0.201(8) 0.119(6) 0.196(8) -0.025(6) 0.042(6) -0.020(6)
O3W 0.336(10) 0.229(7) 0.237(9) 0.093(6) -0.071(7) 0.137(6)
O7W 0.154(15) 0.088(12) 0.096(13) 0.015(11) 0.024(11) -0.006(10)
O4W 0.236(12) 0.134(10) 0.198(12) 0.046(9) 0.085(10) 0.076(8)
O5W 0.195(11) 0.192(11) 0.242(13) 0.071(10) 0.071(10) 0.097(8)
O6W 0.144(14) 0.129(14) 0.096(13) 0.032(11) 0.015(11) 0.045(10)

loop_
_atom_type_symbol
_atom_type_description
_atom_type_scat_dispersion_real
_atom_type_scat_dispersion_imag
_atom_type_scat_source
C C 0.0033 0.0016 'International Tables Vol C Tables 4.2.6.8 and 6.1.1.4'
H H 0.0000 0.0000 'International Tables Vol C Tables 4.2.6.8 and 6.1.1.4'
Mo Mo -1.6832 0.6857 'International Tables Vol C Tables 4.2.6.8 and 6.1.1.4'
N N 0.0061 0.0033 'International Tables Vol C Tables 4.2.6.8 and 6.1.1.4'
Ni Ni 0.3393 1.1124 'International Tables Vol C Tables 4.2.6.8 and 6.1.1.4'
O O 0.0106 0.0060 'International Tables Vol C Tables 4.2.6.8 and 6.1.1.4'

loop_
_geom_angle_atom_site_label_1
_geom_angle_atom_site_label_2
_geom_angle_atom_site_label_3
_geom_angle
_geom_angle_site_symmetry_1
_geom_angle_site_symmetry_3
O3 Mo1 O10 105.12(19) . .
O3 Mo1 O1 101.82(16) . .
O10 Mo1 O1 98.20(16) . .
O3 Mo1 O6 101.92(16) . 2_676
O10 Mo1 O6 97.91(15) . 2_676
O1 Mo1 O6 146.59(15) . 2_676
O3 Mo1 O12 98.85(17) . 2_676
O10 Mo1 O12 156.02(15) . 2_676
O1 Mo1 O12 76.42(13) . 2_676
O6 Mo1 O12 76.98(13) 2_676 2_676
O3 Mo1 O12 173.21(16) . .
O10 Mo1 O12 81.67(15) . .
O1 Mo1 O12 76.89(13) . .
O6 Mo1 O12 76.76(13) 2_676 .
O12 Mo1 O12 74.35(14) 2_676 .
O3 Mo1 Mo3 89.27(14) . .
O10 Mo1 Mo3 134.55(12) . .
O1 Mo1 Mo3 36.35(10) . .
O6 Mo1 Mo3 121.37(11) 2_676 .
O12 Mo1 Mo3 44.40(8) 2_676 .
O12 Mo1 Mo3 85.84(9) . .
O3 Mo1 Mo2 90.22(13) . 2_676
O10 Mo1 Mo2 132.67(10) . 2_676
O1 Mo1 Mo2 122.50(11) . 2_676
O6 Mo1 Mo2 34.76(10) 2_676 2_676
O12 Mo1 Mo2 46.10(8) 2_676 2_676
O12 Mo1 Mo2 84.99(9) . 2_676
Mo3 Mo1 Mo2 88.99(4) . 2_676
O4 Mo2 O5 104.37(18) . .
O4 Mo2 O8 100.17(19) . .
O5 Mo2 O8 101.64(17) . .
O4 Mo2 O6 99.88(17) . .
O5 Mo2 O6 99.84(16) . .
O8 Mo2 O6 145.80(15) . .
O4 Mo2 O12 94.88(15) . .
O5 Mo2 O12 160.61(15) . .
O8 Mo2 O12 76.80(13) . .
O6 Mo2 O12 74.14(13) . .
O4 Mo2 O1 164.87(13) . .
O5 Mo2 O1 89.79(16) . .
O8 Mo2 O1 81.77(15) . .
O6 Mo2 O1 71.99(14) . .
O12 Mo2 O1 70.83(12) . .
O4 Mo2 Mo1 86.87(13) . 2_676
O5 Mo2 Mo1 134.15(13) . 2_676
O8 Mo2 Mo1 120.22(10) . 2_676
O6 Mo2 Mo1 34.42(9) . 2_676
O12 Mo2 Mo1 43.42(9) . 2_676
O1 Mo2 Mo1 79.32(9) . 2_676
O2 Mo3 O9 104.27(17) . .
O2 Mo3 O11 102.00(18) . .
O9 Mo3 O11 104.01(17) . .
O2 Mo3 O1 99.80(18) . .
O9 Mo3 O1 93.20(16) . .
O11 Mo3 O1 147.76(13) . .
O2 Mo3 O12 96.03(15) . 2_676
O9 Mo3 O12 157.92(15) . 2_676
O11 Mo3 O12 79.71(14) . 2_676
O1 Mo3 O12 74.61(13) . 2_676
O2 Mo3 O6 166.17(16) . .
O9 Mo3 O6 86.75(14) . .
O11 Mo3 O6 82.99(15) . .
O1 Mo3 O6 70.82(14) . .
O12 Mo3 O6 71.97(12) 2_676 .
O2 Mo3 Mo1 86.65(14) . .
O9 Mo3 Mo1 127.88(13) . .
O11 Mo3 Mo1 123.61(10) . .
O1 Mo3 Mo1 34.87(9) . .
O12 Mo3 Mo1 43.90(9) 2_676 .
O6 Mo3 Mo1 79.91(9) . .
O2 Mo3 Mo4 90.59(13) . .
O9 Mo3 Mo4 136.51(13) . .
O11 Mo3 Mo4 32.49(11) . .
O1 Mo3 Mo4 124.72(9) . .
O12 Mo3 Mo4 50.25(9) 2_676 .
O6 Mo3 Mo4 86.88(9) . .
Mo1 Mo3 Mo4 93.04(4) . .
O13 Mo4 O7 104.7(2) . .
O13 Mo4 O11 105.69(18) . .
O7 Mo4 O11 98.43(17) . .
O13 Mo4 O8 102.98(17) . 2_676
O7 Mo4 O8 97.05(18) . 2_676
O11 Mo4 O8 142.57(15) . 2_676
O13 Mo4 O10 89.98(19) . 2_676
O7 Mo4 O10 165.29(17) . 2_676
O11 Mo4 O10 78.52(14) . 2_676
O8 Mo4 O10 77.94(15) 2_676 2_676
O13 Mo4 O12 160.75(17) . 2_676
O7 Mo4 O12 94.51(17) . 2_676
O11 Mo4 O12 72.56(13) . 2_676
O8 Mo4 O12 72.41(13) 2_676 2_676
O10 Mo4 O12 70.82(13) 2_676 2_676
O13 Mo4 Mo3 137.38(14) . .
O7 Mo4 Mo3 87.70(14) . .
O11 Mo4 Mo3 31.69(11) . .
O8 Mo4 Mo3 115.99(11) 2_676 .
O10 Mo4 Mo3 82.27(9) 2_676 .
O12 Mo4 Mo3 43.61(7) 2_676 .
N2 Ni1 O9 95.71(16) . .
N2 Ni1 N4 96.48(18) . .
O9 Ni1 N4 94.72(16) . .
N2 Ni1 N5 90.30(19) . .
O9 Ni1 N5 104.33(16) . .
N4 Ni1 N5 159.05(17) . .
N2 Ni1 O5 175.03(17) . .
O9 Ni1 O5 85.42(13) . .
N4 Ni1 O5 88.24(16) . .
N5 Ni1 O5 84.73(16) . .
N2 Ni1 N7 82.63(17) . .
O9 Ni1 N7 174.05(17) . .
N4 Ni1 N7 79.83(17) . .
N5 Ni1 N7 81.43(17) . .
O5 Ni1 N7 96.73(14) . .
Mo1 O1 Mo3 108.78(15) . .
Mo1 O1 Mo2 111.47(15) . .
Mo3 O1 Mo2 104.69(15) . .
Mo2 O5 Ni1 141.6(2) . .
Mo1 O6 Mo2 110.82(17) 2_676 .
Mo1 O6 Mo3 108.54(15) 2_676 .
Mo2 O6 Mo3 104.74(14) . .
Mo2 O8 Mo4 118.42(17) . 2_676
Mo3 O9 Ni1 149.1(2) . .
Mo1 O10 Mo4 117.55(18) . 2_676
Mo3 O11 Mo4 115.82(19) . .
Mo1 O12 Mo3 91.70(11) 2_676 2_676
Mo1 O12 Mo2 90.48(13) 2_676 .
Mo3 O12 Mo2 161.34(16) 2_676 .
Mo1 O12 Mo1 105.65(14) 2_676 .
Mo3 O12 Mo1 99.42(13) 2_676 .
Mo2 O12 Mo1 97.82(11) . .
Mo1 O12 Mo4 164.38(16) 2_676 2_676
Mo3 O12 Mo4 86.15(12) 2_676 2_676
Mo2 O12 Mo4 86.78(11) . 2_676
Mo1 O12 Mo4 89.97(12) . 2_676
C21 N1 C11 108.6(4) . .
C21 N1 H1B 125.7 . .
C11 N1 H1B 125.7 . .
C21 N2 C10 106.1(4) . .
C21 N2 Ni1 113.1(4) . .
C10 N2 Ni1 138.6(3) . .
C20 N3 C5 107.5(5) . .
C20 N3 H3B 126.3 . .
C5 N3 H3B 126.3 . .
C20 N4 C4 107.0(5) . .
C20 N4 Ni1 112.5(3) . .
C4 N4 Ni1 140.3(4) . .
C23 N5 C17 106.6(4) . .
C23 N5 Ni1 110.1(4) . .
C17 N5 Ni1 142.8(4) . .
C23 N6 C16 109.5(4) . .
C23 N6 H6B 125.3 . .
C16 N6 H6B 125.3 . .
C24 N7 C22 111.7(4) . .
C24 N7 C19 112.6(4) . .
C22 N7 C19 110.6(4) . .
C24 N7 Ni1 106.9(3) . .
C22 N7 Ni1 108.0(3) . .
C19 N7 Ni1 106.7(3) . .
C6 C1 C2 121.4(7) . .
C6 C1 H1A 119.3 . .
C2 C1 H1A 119.3 . .
C3 C2 C1 122.2(7) . .
C3 C2 H2A 118.9 . .
C1 C2 H2A 118.9 . .
C2 C3 C4 116.9(7) . .
C2 C3 H3A 121.6 . .
C4 C3 H3A 121.6 . .
C3 C4 N4 130.7(6) . .
C3 C4 C5 120.9(6) . .
N4 C4 C5 108.4(5) . .
C6 C5 N3 131.8(6) . .
C6 C5 C4 122.8(6) . .
N3 C5 C4 105.4(5) . .
C1 C6 C5 115.8(7) . .
C1 C6 H6A 122.1 . .
C5 C6 H6A 122.1 . .
C12 C7 C8 120.9(6) . .
C12 C7 H7A 119.6 . .
C8 C7 H7A 119.6 . .
C7 C8 C9 123.2(6) . .
C7 C8 H8A 118.4 . .
C9 C8 H8A 118.4 . .
C10 C9 C8 116.2(5) . .
C10 C9 H9A 121.9 . .
C8 C9 H9A 121.9 . .
C9 C10 C11 121.9(5) . .
C9 C10 N2 130.0(4) . .
C11 C10 N2 108.1(5) . .
C10 C11 N1 106.4(5) . .
C10 C11 C12 121.6(6) . .
N1 C11 C12 131.9(5) . .
C7 C12 C11 116.2(5) . .
C7 C12 H12A 121.9 . .
C11 C12 H12A 121.9 . .
C14 C13 C18 121.0(6) . .
C14 C13 H13A 119.5 . .
C18 C13 H13A 119.5 . .
C15 C14 C13 123.5(6) . .
C15 C14 H14A 118.3 . .
C13 C14 H14A 118.3 . .
C14 C15 C16 116.1(5) . .
C14 C15 H15A 121.9 . .
C16 C15 H15A 121.9 . .
C15 C16 N6 133.5(5) . .
C15 C16 C17 123.4(5) . .
N6 C16 C17 103.1(5) . .
C18 C17 N5 133.0(5) . .
C18 C17 C16 117.6(5) . .
N5 C17 C16 109.3(4) . .
C17 C18 C13 118.3(5) . .
C17 C18 H18A 120.8 . .
C13 C18 H18A 120.8 . .
N7 C19 C20 106.0(4) . .
N7 C19 H19A 110.5 . .
C20 C19 H19A 110.5 . .
N7 C19 H19B 110.5 . .
C20 C19 H19B 110.5 . .
H19A C19 H19B 108.7 . .
N4 C20 N3 111.7(5) . .
N4 C20 C19 123.1(5) . .
N3 C20 C19 125.1(5) . .
N2 C21 N1 110.7(5) . .
N2 C21 C22 123.9(5) . .
N1 C21 C22 125.4(4) . .
C21 C22 N7 110.1(4) . .
C21 C22 H22A 109.6 . .
N7 C22 H22A 109.6 . .
C21 C22 H22B 109.6 . .
N7 C22 H22B 109.6 . .
H22A C22 H22B 108.1 . .
N5 C23 N6 111.5(5) . .
N5 C23 C24 125.1(5) . .
N6 C23 C24 123.4(5) . .
N7 C24 C23 108.1(4) . .
N7 C24 H24A 110.1 . .
C23 C24 H24A 110.1 . .
N7 C24 H24B 110.1 . .
C23 C24 H24B 110.1 . .
H24A C24 H24B 108.4 . .
H1WA O1W H1WB 112.5 . .
H2WA O2W H2WB 94.6 . .
H3WA O3W H3WB 83.4 . .

loop_
_geom_bond_atom_site_label_1
_geom_bond_atom_site_label_2
_geom_bond_distance
_geom_bond_site_symmetry_2
Mo1 O3 1.674(4) .
Mo1 O10 1.752(4) .
Mo1 O1 1.920(3) .
Mo1 O6 1.940(3) 2_676
Mo1 O12 2.205(4) 2_676
Mo1 O12 2.397(4) .
Mo1 Mo3 3.179(2) .
Mo1 Mo2 3.2080(17) 2_676
Mo2 O4 1.685(4) .
Mo2 O5 1.708(3) .
Mo2 O8 1.909(4) .
Mo2 O6 1.957(3) .
Mo2 O12 2.311(3) .
Mo2 O1 2.365(4) .
Mo2 Mo1 3.2080(17) 2_676
Mo3 O2 1.684(4) .
Mo3 O9 1.724(3) .
Mo3 O11 1.878(4) .
Mo3 O1 1.990(4) .
Mo3 O12 2.225(3) 2_676
Mo3 O6 2.393(3) .
Mo3 Mo4 3.2186(17) .
Mo4 O13 1.688(4) .
Mo4 O7 1.688(4) .
Mo4 O11 1.921(3) .
Mo4 O8 1.925(3) 2_676
Mo4 O10 2.269(4) 2_676
Mo4 O12 2.480(4) 2_676
Ni1 N2 2.007(4) .
Ni1 O9 2.031(4) .
Ni1 N4 2.043(5) .
Ni1 N5 2.066(5) .
Ni1 O5 2.183(4) .
Ni1 N7 2.191(4) .
O6 Mo1 1.940(3) 2_676
O8 Mo4 1.925(3) 2_676
O10 Mo4 2.269(4) 2_676
O12 Mo1 2.205(4) 2_676
O12 Mo3 2.225(3) 2_676
O12 Mo4 2.480(4) 2_676
N1 C21 1.359(7) .
N1 C11 1.372(7) .
N1 H1B 0.8600 .
N2 C21 1.312(6) .
N2 C10 1.430(7) .
N3 C20 1.351(7) .
N3 C5 1.381(7) .
N3 H3B 0.8600 .
N4 C20 1.313(6) .
N4 C4 1.374(7) .
N5 C23 1.316(6) .
N5 C17 1.394(7) .
N6 C23 1.353(7) .
N6 C16 1.396(7) .
N6 H6B 0.8600 .
N7 C24 1.476(7) .
N7 C22 1.492(7) .
N7 C19 1.492(7) .
C1 C6 1.376(9) .
C1 C2 1.413(10) .
C1 H1A 0.9300 .
C2 C3 1.365(9) .
C2 H2A 0.9300 .
C3 C4 1.374(8) .
C3 H3A 0.9300 .
C4 C5 1.404(8) .
C5 C6 1.380(9) .
C6 H6A 0.9300 .
C7 C12 1.366(9) .
C7 C8 1.369(8) .
C7 H7A 0.9300 .
C8 C9 1.376(8) .
C8 H8A 0.9300 .
C9 C10 1.361(8) .
C9 H9A 0.9300 .
C10 C11 1.365(7) .
C11 C12 1.408(8) .
C12 H12A 0.9300 .
C13 C14 1.374(8) .
C13 C18 1.396(9) .
C13 H13A 0.9300 .
C14 C15 1.344(8) .
C14 H14A 0.9300 .
C15 C16 1.384(8) .
C15 H15A 0.9300 .
C16 C17 1.429(7) .
C17 C18 1.386(7) .
C18 H18A 0.9300 .
C19 C20 1.493(7) .
C19 H19A 0.9700 .
C19 H19B 0.9700 .
C21 C22 1.485(8) .
C22 H22A 0.9700 .
C22 H22B 0.9700 .
C23 C24 1.482(8) .
C24 H24A 0.9700 .
C24 H24B 0.9700 .
O1W H1WA 0.8500 .
O1W H1WB 0.8565 .
O2W H2WA 0.8847 .
O2W H2WB 0.9017 .
O3W H3WA 0.9325 .
O3W H3WB 0.9396 .
